data_4129751
loop_
_publ_author_name
'Howell, Jennifer M.'
'Feng, Kaibo'
'Clark, Joseph R.'
'Trzepkowski, Louis J.'
'White, M. Christina'

_publ_contact_author
; 
M. Christina White 
University of Illinois 
School of Chemical Sciences 
505 South Mathews Avenue 
Urbana, Illinois  61801 
USA 
;
_publ_section_title
;
 Remote Oxidation of Aliphatic C-H Bonds in Nitrogen-Containing Molecules.
;
_journal_issue 46
_journal_name_full 'Journal of the American Chemical Society'
_journal_page_first 14590
_journal_page_last 14593
_journal_paper_doi 10.1021/jacs.5b10299
_journal_volume 137
_journal_year 2015
_chemical_absolute_configuration ad
_chemical_formula_moiety 'C26 H35 N O3'
_chemical_formula_sum 'C26 H35 N O3'
_chemical_formula_weight 409.55
_space_group_crystal_system monoclinic
_space_group_IT_number 4
_space_group_name_Hall 'P 2yb'
_space_group_name_H-M_alt 'P 1 21 1'
_atom_sites_solution_hydrogens geom
_audit_creation_method SHELXL-2014/6
_audit_update_record
; 
? 
;
_cell_angle_alpha 90
_cell_angle_beta 98.217(4)
_cell_angle_gamma 90
_cell_formula_units_Z 2
_cell_length_a 10.4928(18)
_cell_length_b 7.5529(13)
_cell_length_c 13.883(2)
_cell_measurement_reflns_used 9974
_cell_measurement_temperature 100(2)
_cell_measurement_theta_max 72.02
_cell_measurement_theta_min 4.26
_cell_volume 1088.9(3)
_computing_cell_refinement 'SAINT V8.34A (Bruker, 2005)'
_computing_data_collection 'APEX2 V2014.9-0 (Bruker, 2014)'
_computing_data_reduction
; 
SAINT V8.34A, XPREP v2014/2, SADABS V2014/4, TWINABS V2012/1 
(Bruker, 2012 & 2014) 
;
_computing_molecular_graphics
; 
SHELXTL v2014-4 (Bruker, 2014), CrystalMaker v2.7.7 (CrystalMaker, 1994) 
;
_computing_publication_material 'XCIF V2014-2 (Bruker, 2014)'
_computing_structure_refinement 'SHELX-2014-6 (Sheldrick, 2014)'
_computing_structure_solution 'SHELX-2014-4 (Sheldrick, 2014)'
_diffrn_ambient_temperature 100(2)
_diffrn_measured_fraction_theta_full 0.999
_diffrn_measured_fraction_theta_max 0.999
_diffrn_measurement_device 'Bruker D8 Venture/Photon 100'
_diffrn_measurement_method 'profile data from \f and \w scans'
_diffrn_radiation_monochromator 'multilayer mirrors'
_diffrn_radiation_source 'microfocus sealed tube'
_diffrn_radiation_type CuK\a
_diffrn_radiation_wavelength 1.54178
_diffrn_radiation_wavelength_id cd66ssa
_diffrn_reflns_av_R_equivalents 0.0246
_diffrn_reflns_av_unetI/netI 0.0238
_diffrn_reflns_Laue_measured_fraction_full 0.999
_diffrn_reflns_Laue_measured_fraction_max 0.999
_diffrn_reflns_limit_h_max 12
_diffrn_reflns_limit_h_min -12
_diffrn_reflns_limit_k_max 9
_diffrn_reflns_limit_k_min -8
_diffrn_reflns_limit_l_max 15
_diffrn_reflns_limit_l_min -17
_diffrn_reflns_number 14626
_diffrn_reflns_point_group_measured_fraction_full 0.992
_diffrn_reflns_point_group_measured_fraction_max 0.982
_diffrn_reflns_theta_full 67.679
_diffrn_reflns_theta_max 72.014
_diffrn_reflns_theta_min 3.216
_exptl_absorpt_coefficient_mu 0.633
_exptl_absorpt_correction_T_max 0.96348
_exptl_absorpt_correction_T_min 0.87764
_exptl_absorpt_correction_type integration
_exptl_absorpt_process_details 'SADABS V2014/4 (Bruker, 2014)'
_exptl_crystal_colour colourless
_exptl_crystal_density_diffrn 1.249
_exptl_crystal_density_method 'not measured'
_exptl_crystal_description tablet
_exptl_crystal_F_000 444
_exptl_crystal_id cd66ssa
_exptl_crystal_preparation
; 
The data crystal was mounted using oil (Parantone-N, Exxon) to a 
0.3 mm cryo-loop (Hampton Research) with the (0 -2 -1) scattering 
planes roughly normal to the spindle axis. 
;
_exptl_crystal_size_max 0.364
_exptl_crystal_size_mid 0.166
_exptl_crystal_size_min 0.078
_refine_diff_density_max 0.320
_refine_diff_density_min -0.333
_refine_diff_density_rms 0.087
_refine_ls_abs_structure_details 'Flack (1983),  1896 Friedels'
_refine_ls_abs_structure_Flack 0.06(5)
_refine_ls_extinction_coef 0.066(3)
_refine_ls_extinction_expression Fc^*^=kFc[1+0.001xFc^2^\l^3^/sin(2\q)]^-1/4^
_refine_ls_extinction_method SHELXL
_refine_ls_goodness_of_fit_ref 1.137
_refine_ls_hydrogen_treatment constr
_refine_ls_matrix_type full
_refine_ls_number_parameters 275
_refine_ls_number_reflns 4205
_refine_ls_number_restraints 1
_refine_ls_restrained_S_all 1.137
_refine_ls_R_factor_all 0.0342
_refine_ls_R_factor_gt 0.0339
_refine_ls_shift/su_max 0.000
_refine_ls_shift/su_mean 0.000
_refine_ls_structure_factor_coef Fsqd
_refine_ls_weighting_details 'w=1/[\s^2^(Fo^2^)+(0.0487P)^2^+0.1988P] where P=(Fo^2^+2Fc^2^)/3'
_refine_ls_weighting_scheme calc
_refine_ls_wR_factor_gt 0.0847
_refine_ls_wR_factor_ref 0.0850
_reflns_Friedel_coverage 0.821
_reflns_Friedel_fraction_full 0.984
_reflns_Friedel_fraction_max 0.961
_reflns_number_gt 4163
_reflns_number_total 4205
_reflns_threshold_expression 'I > 2\s(I)'
_cod_data_source_file ja5b10299_si_003.cif
_cod_data_source_block cd66ssa
_cod_original_cell_volume 1089.0(3)
_cod_original_sg_symbol_H-M 'P 21'
_cod_database_code 4129751
_shelx_space_group_comment
; 
The symmetry employed for this shelxl refinement is uniquely defined 
by the following loop, which should always be used as a source of 
symmetry information in preference to the above space-group names. 
They are only intended as comments. 
;
_shelx_estimated_absorpt_t_min 0.802
_shelx_estimated_absorpt_t_max 0.952
_shelxl_version_number 2014/6

loop_
_space_group_symop_operation_xyz
'x, y, z'
'-x, y+1/2, -z'

loop_
_atom_site_label
_atom_site_type_symbol
_atom_site_fract_x
_atom_site_fract_y
_atom_site_fract_z
_atom_site_U_iso_or_equiv
_atom_site_adp_type
_atom_site_occupancy
_atom_site_site_symmetry_order
_atom_site_calc_flag
_atom_site_refinement_flags_posn
_atom_site_refinement_flags_adp
N1 N 1.10741(16) 0.4403(3) 0.72442(12) 0.0252(4) Uani 1 1 d . .
O1 O 0.05868(14) 0.1658(2) 0.01531(10) 0.0282(3) Uani 1 1 d . .
O2 O 0.16356(11) 0.38095(18) 0.10752(9) 0.0184(3) Uani 1 1 d . .
O3 O 0.50767(15) 0.8266(2) 0.11182(10) 0.0272(3) Uani 1 1 d . .
C1 C -0.04980(19) 0.3187(3) 0.13127(16) 0.0282(5) Uani 1 1 d . .
H1A H -0.1040 0.4094 0.0953 0.042 Uiso 1 1 calc R U
H1B H -0.0172 0.3630 0.1965 0.042 Uiso 1 1 calc R U
H1C H -0.1008 0.2114 0.1367 0.042 Uiso 1 1 calc R U
C2 C 0.06114(18) 0.2766(3) 0.07821(14) 0.0212(4) Uani 1 1 d . .
C3 C 0.27317(17) 0.3610(3) 0.05384(12) 0.0173(4) Uani 1 1 d . .
H3 H 0.2410 0.3400 -0.0166 0.021 Uiso 1 1 calc R U
C4 C 0.34658(17) 0.5347(3) 0.06510(12) 0.0171(4) Uani 1 1 d . .
H4A H 0.2860 0.6336 0.0468 0.021 Uiso 1 1 calc R U
H4B H 0.4116 0.5359 0.0199 0.021 Uiso 1 1 calc R U
C5 C 0.41441(17) 0.5638(2) 0.16941(12) 0.0147(4) Uani 1 1 d . .
H5 H 0.3456 0.5725 0.2122 0.018 Uiso 1 1 calc R U
C6 C 0.50476(16) 0.4073(2) 0.20917(12) 0.0141(4) Uani 1 1 d . .
C7 C 0.42273(17) 0.2378(2) 0.19824(13) 0.0162(4) Uani 1 1 d . .
H7A H 0.4787 0.1352 0.2190 0.019 Uiso 1 1 calc R U
H7B H 0.3567 0.2453 0.2424 0.019 Uiso 1 1 calc R U
C8 C 0.35527(17) 0.2048(3) 0.09435(13) 0.0180(4) Uani 1 1 d . .
H8A H 0.4210 0.1807 0.0515 0.022 Uiso 1 1 calc R U
H8B H 0.3000 0.0985 0.0940 0.022 Uiso 1 1 calc R U
C9 C 0.48951(17) 0.7352(2) 0.18054(13) 0.0161(4) Uani 1 1 d . .
C10 C 0.54553(17) 0.7795(2) 0.28418(13) 0.0174(4) Uani 1 1 d . .
H10A H 0.4748 0.8079 0.3217 0.021 Uiso 1 1 calc R U
H10B H 0.6010 0.8856 0.2844 0.021 Uiso 1 1 calc R U
C11 C 0.62522(16) 0.6250(2) 0.33354(12) 0.0140(4) Uani 1 1 d . .
H11 H 0.7064 0.6153 0.3039 0.017 Uiso 1 1 calc R U
C12 C 0.55288(17) 0.4466(2) 0.31880(13) 0.0140(4) Uani 1 1 d . .
H12 H 0.4740 0.4590 0.3511 0.017 Uiso 1 1 calc R U
C13 C 0.66154(16) 0.6568(2) 0.44260(13) 0.0142(4) Uani 1 1 d . .
H13 H 0.5802 0.6459 0.4719 0.017 Uiso 1 1 calc R U
C14 C 0.75354(16) 0.5140(2) 0.49105(12) 0.0145(4) Uani 1 1 d . .
C15 C 0.68300(18) 0.3367(2) 0.47978(13) 0.0180(4) Uani 1 1 d . .
H15A H 0.6096 0.3394 0.5173 0.022 Uiso 1 1 calc R U
H15B H 0.7423 0.2413 0.5069 0.022 Uiso 1 1 calc R U
C16 C 0.63276(18) 0.2953(2) 0.37219(13) 0.0182(4) Uani 1 1 d . .
H16A H 0.7071 0.2700 0.3378 0.022 Uiso 1 1 calc R U
H16B H 0.5789 0.1873 0.3691 0.022 Uiso 1 1 calc R U
C17 C 0.72362(18) 0.8329(2) 0.47899(13) 0.0177(4) Uani 1 1 d . .
H17A H 0.6572 0.9250 0.4825 0.021 Uiso 1 1 calc R U
H17B H 0.7844 0.8748 0.4355 0.021 Uiso 1 1 calc R U
C18 C 0.79592(17) 0.7897(3) 0.58213(13) 0.0167(4) Uani 1 1 d . .
H18A H 0.8884 0.8196 0.5863 0.020 Uiso 1 1 calc R U
H18B H 0.7589 0.8579 0.6324 0.020 Uiso 1 1 calc R U
C19 C 0.77824(16) 0.5882(2) 0.59698(12) 0.0143(4) Uani 1 1 d . .
H19 H 0.6959 0.5737 0.6246 0.017 Uiso 1 1 calc R U
C20 C 0.88172(17) 0.4970(2) 0.66670(13) 0.0171(4) Uani 1 1 d . .
C21 C 1.01311(18) 0.5253(3) 0.66691(13) 0.0205(4) Uani 1 1 d . .
H21 H 1.0377 0.6113 0.6231 0.025 Uiso 1 1 calc R U
C22 C 1.0709(2) 0.3224(3) 0.78670(14) 0.0273(5) Uani 1 1 d . .
H22 H 1.1360 0.2599 0.8277 0.033 Uiso 1 1 calc R U
C23 C 0.9441(2) 0.2860(3) 0.79504(15) 0.0302(5) Uani 1 1 d . .
H23 H 0.9226 0.2022 0.8412 0.036 Uiso 1 1 calc R U
C24 C 0.84884(19) 0.3750(3) 0.73418(14) 0.0245(4) Uani 1 1 d . .
H24 H 0.7608 0.3527 0.7386 0.029 Uiso 1 1 calc R U
C25 C 0.61845(17) 0.3890(3) 0.15060(13) 0.0185(4) Uani 1 1 d . .
H25A H 0.6722 0.4955 0.1596 0.028 Uiso 1 1 calc R U
H25B H 0.5853 0.3747 0.0814 0.028 Uiso 1 1 calc R U
H25C H 0.6701 0.2853 0.1736 0.028 Uiso 1 1 calc R U
C26 C 0.87978(17) 0.5043(3) 0.44718(13) 0.0190(4) Uani 1 1 d . .
H26A H 0.9386 0.4205 0.4847 0.028 Uiso 1 1 calc R U
H26B H 0.9198 0.6218 0.4495 0.028 Uiso 1 1 calc R U
H26C H 0.8615 0.4645 0.3794 0.028 Uiso 1 1 calc R U

loop_
_atom_site_aniso_label
_atom_site_aniso_U_11
_atom_site_aniso_U_22
_atom_site_aniso_U_33
_atom_site_aniso_U_23
_atom_site_aniso_U_13
_atom_site_aniso_U_12
N1 0.0212(8) 0.0341(10) 0.0188(8) -0.0051(7) -0.0027(6) 0.0062(7)
O1 0.0284(7) 0.0268(8) 0.0273(7) -0.0024(6) -0.0025(6) -0.0062(6)
O2 0.0154(6) 0.0201(7) 0.0192(6) -0.0010(5) 0.0004(5) -0.0001(5)
O3 0.0371(8) 0.0218(7) 0.0227(7) 0.0036(6) 0.0043(6) -0.0030(6)
C1 0.0205(9) 0.0284(11) 0.0358(11) 0.0073(9) 0.0045(8) -0.0011(8)
C2 0.0194(9) 0.0207(10) 0.0217(9) 0.0059(8) -0.0037(7) -0.0018(7)
C3 0.0180(8) 0.0199(10) 0.0137(8) -0.0013(7) 0.0015(6) -0.0001(7)
C4 0.0191(8) 0.0181(9) 0.0136(8) 0.0015(7) 0.0005(6) 0.0010(7)
C5 0.0157(8) 0.0152(9) 0.0130(8) 0.0003(6) 0.0016(6) 0.0014(6)
C6 0.0156(8) 0.0140(9) 0.0126(8) -0.0001(6) 0.0019(6) 0.0020(7)
C7 0.0177(8) 0.0139(9) 0.0161(8) -0.0003(7) -0.0002(6) 0.0012(7)
C8 0.0200(9) 0.0178(9) 0.0159(8) -0.0038(7) 0.0012(7) 0.0004(7)
C9 0.0182(8) 0.0150(9) 0.0152(8) 0.0017(7) 0.0026(6) 0.0036(7)
C10 0.0223(9) 0.0124(9) 0.0170(9) 0.0006(7) 0.0008(7) 0.0013(7)
C11 0.0161(8) 0.0125(9) 0.0133(8) 0.0004(6) 0.0018(6) 0.0006(6)
C12 0.0155(8) 0.0129(9) 0.0136(8) 0.0006(6) 0.0017(6) 0.0007(6)
C13 0.0139(8) 0.0138(9) 0.0149(8) 0.0005(7) 0.0025(6) 0.0007(6)
C14 0.0154(8) 0.0140(9) 0.0134(8) -0.0009(7) 0.0001(6) 0.0005(7)
C15 0.0221(8) 0.0130(9) 0.0173(9) 0.0030(7) -0.0031(7) 0.0000(7)
C16 0.0234(9) 0.0123(9) 0.0172(9) -0.0008(7) -0.0033(7) 0.0014(7)
C17 0.0217(8) 0.0139(9) 0.0172(8) -0.0008(7) 0.0015(7) -0.0006(7)
C18 0.0182(8) 0.0144(9) 0.0173(8) -0.0016(7) 0.0023(7) -0.0021(7)
C19 0.0141(8) 0.0142(8) 0.0148(8) -0.0016(7) 0.0026(6) -0.0016(6)
C20 0.0198(9) 0.0161(9) 0.0149(8) -0.0035(7) 0.0007(6) 0.0003(7)
C21 0.0209(9) 0.0237(10) 0.0163(8) -0.0016(7) 0.0003(7) 0.0017(7)
C22 0.0329(10) 0.0286(11) 0.0178(9) -0.0022(8) -0.0059(7) 0.0111(9)
C23 0.0380(11) 0.0285(11) 0.0227(10) 0.0075(9) -0.0004(8) 0.0022(9)
C24 0.0245(9) 0.0269(11) 0.0210(9) 0.0034(8) -0.0005(7) -0.0023(8)
C25 0.0164(8) 0.0204(9) 0.0185(8) -0.0031(7) 0.0021(6) 0.0018(7)
C26 0.0176(8) 0.0228(10) 0.0164(8) -0.0024(7) 0.0021(6) 0.0032(7)

loop_
_atom_type_symbol
_atom_type_description
_atom_type_scat_dispersion_real
_atom_type_scat_dispersion_imag
_atom_type_scat_source
C C 0.0181 0.0091 'International Tables Vol C Tables 4.2.6.8 and 6.1.1.4'
H H 0.0000 0.0000 'International Tables Vol C Tables 4.2.6.8 and 6.1.1.4'
N N 0.0311 0.0180 'International Tables Vol C Tables 4.2.6.8 and 6.1.1.4'
O O 0.0492 0.0322 'International Tables Vol C Tables 4.2.6.8 and 6.1.1.4'

loop_
_exptl_crystal_face_index_h
_exptl_crystal_face_index_k
_exptl_crystal_face_index_l
_exptl_crystal_face_perp_dist
-1.00 0.00 2.00 0.0390
1.00 0.00 -2.00 0.0270
-1.00 0.00 -1.00 0.0500
1.00 0.00 1.00 0.0810
-1.00 2.00 0.00 0.1440
1.00 -2.00 0.00 0.1340
0.00 0.00 -1.00 0.0350
0.00 0.00 1.00 0.0580

loop_
_geom_angle_atom_site_label_1
_geom_angle_atom_site_label_2
_geom_angle_atom_site_label_3
_geom_angle
C22 N1 C21 116.67(18)
C2 O2 C3 115.86(14)
C2 C1 H1A 109.5
C2 C1 H1B 109.5
H1A C1 H1B 109.5
C2 C1 H1C 109.5
H1A C1 H1C 109.5
H1B C1 H1C 109.5
O1 C2 O2 123.89(18)
O1 C2 C1 124.42(18)
O2 C2 C1 111.67(17)
O2 C3 C4 106.40(14)
O2 C3 C8 109.64(14)
C4 C3 C8 112.35(14)
O2 C3 H3 109.5
C4 C3 H3 109.5
C8 C3 H3 109.5
C3 C4 C5 112.38(15)
C3 C4 H4A 109.1
C5 C4 H4A 109.1
C3 C4 H4B 109.1
C5 C4 H4B 109.1
H4A C4 H4B 107.9
C9 C5 C4 112.55(15)
C9 C5 C6 109.27(14)
C4 C5 C6 113.59(14)
C9 C5 H5 107.0
C4 C5 H5 107.0
C6 C5 H5 107.0
C7 C6 C25 109.72(14)
C7 C6 C12 110.65(14)
C25 C6 C12 111.34(13)
C7 C6 C5 106.95(13)
C25 C6 C5 110.89(14)
C12 C6 C5 107.17(13)
C8 C7 C6 113.86(15)
C8 C7 H7A 108.8
C6 C7 H7A 108.8
C8 C7 H7B 108.8
C6 C7 H7B 108.8
H7A C7 H7B 107.7
C3 C8 C7 112.51(15)
C3 C8 H8A 109.1
C7 C8 H8A 109.1
C3 C8 H8B 109.1
C7 C8 H8B 109.1
H8A C8 H8B 107.8
O3 C9 C10 122.59(17)
O3 C9 C5 122.98(16)
C10 C9 C5 114.38(15)
C9 C10 C11 111.64(15)
C9 C10 H10A 109.3
C11 C10 H10A 109.3
C9 C10 H10B 109.3
C11 C10 H10B 109.3
H10A C10 H10B 108.0
C13 C11 C10 111.43(14)
C13 C11 C12 108.46(13)
C10 C11 C12 112.14(14)
C13 C11 H11 108.2
C10 C11 H11 108.2
C12 C11 H11 108.2
C16 C12 C11 111.05(14)
C16 C12 C6 113.91(14)
C11 C12 C6 112.27(13)
C16 C12 H12 106.3
C11 C12 H12 106.3
C6 C12 H12 106.3
C11 C13 C17 119.79(15)
C11 C13 C14 112.08(14)
C17 C13 C14 104.70(13)
C11 C13 H13 106.5
C17 C13 H13 106.5
C14 C13 H13 106.5
C15 C14 C26 110.50(15)
C15 C14 C13 107.80(14)
C26 C14 C13 112.52(14)
C15 C14 C19 115.11(14)
C26 C14 C19 110.74(13)
C13 C14 C19 99.77(14)
C14 C15 C16 111.72(14)
C14 C15 H15A 109.3
C16 C15 H15A 109.3
C14 C15 H15B 109.3
C16 C15 H15B 109.3
H15A C15 H15B 107.9
C12 C16 C15 113.73(15)
C12 C16 H16A 108.8
C15 C16 H16A 108.8
C12 C16 H16B 108.8
C15 C16 H16B 108.8
H16A C16 H16B 107.7
C13 C17 C18 104.43(14)
C13 C17 H17A 110.9
C18 C17 H17A 110.9
C13 C17 H17B 110.9
C18 C17 H17B 110.9
H17A C17 H17B 108.9
C19 C18 C17 106.04(14)
C19 C18 H18A 110.5
C17 C18 H18A 110.5
C19 C18 H18B 110.5
C17 C18 H18B 110.5
H18A C18 H18B 108.7
C20 C19 C18 116.33(15)
C20 C19 C14 116.51(15)
C18 C19 C14 103.55(14)
C20 C19 H19 106.6
C18 C19 H19 106.6
C14 C19 H19 106.6
C24 C20 C21 116.12(17)
C24 C20 C19 120.51(16)
C21 C20 C19 123.36(17)
N1 C21 C20 124.87(19)
N1 C21 H21 117.6
C20 C21 H21 117.6
N1 C22 C23 123.85(18)
N1 C22 H22 118.1
C23 C22 H22 118.1
C22 C23 C24 118.1(2)
C22 C23 H23 120.9
C24 C23 H23 120.9
C23 C24 C20 120.31(19)
C23 C24 H24 119.8
C20 C24 H24 119.8
C6 C25 H25A 109.5
C6 C25 H25B 109.5
H25A C25 H25B 109.5
C6 C25 H25C 109.5
H25A C25 H25C 109.5
H25B C25 H25C 109.5
C14 C26 H26A 109.5
C14 C26 H26B 109.5
H26A C26 H26B 109.5
C14 C26 H26C 109.5
H26A C26 H26C 109.5
H26B C26 H26C 109.5

loop_
_geom_bond_atom_site_label_1
_geom_bond_atom_site_label_2
_geom_bond_distance
N1 C22 1.335(3)
N1 C21 1.343(3)
O1 C2 1.207(3)
O2 C2 1.348(2)
O2 C3 1.465(2)
O3 C9 1.214(2)
C1 C2 1.498(3)
C1 H1A 0.9800
C1 H1B 0.9800
C1 H1C 0.9800
C3 C4 1.518(3)
C3 C8 1.521(3)
C3 H3 1.0000
C4 C5 1.535(2)
C4 H4A 0.9900
C4 H4B 0.9900
C5 C9 1.512(3)
C5 C6 1.566(2)
C5 H5 1.0000
C6 C7 1.538(2)
C6 C25 1.543(2)
C6 C12 1.562(2)
C7 C8 1.533(2)
C7 H7A 0.9900
C7 H7B 0.9900
C8 H8A 0.9900
C8 H8B 0.9900
C9 C10 1.512(2)
C10 C11 1.538(2)
C10 H10A 0.9900
C10 H10B 0.9900
C11 C13 1.527(2)
C11 C12 1.546(2)
C11 H11 1.0000
C12 C16 1.543(2)
C12 H12 1.0000
C13 C17 1.535(2)
C13 C14 1.537(2)
C13 H13 1.0000
C14 C15 1.527(2)
C14 C26 1.537(2)
C14 C19 1.561(2)
C15 C16 1.543(2)
C15 H15A 0.9900
C15 H15B 0.9900
C16 H16A 0.9900
C16 H16B 0.9900
C17 C18 1.556(2)
C17 H17A 0.9900
C17 H17B 0.9900
C18 C19 1.550(3)
C18 H18A 0.9900
C18 H18B 0.9900
C19 C20 1.513(2)
C19 H19 1.0000
C20 C24 1.392(3)
C20 C21 1.395(3)
C21 H21 0.9500
C22 C23 1.379(3)
C22 H22 0.9500
C23 C24 1.387(3)
C23 H23 0.9500
C24 H24 0.9500
C25 H25A 0.9800
C25 H25B 0.9800
C25 H25C 0.9800
C26 H26A 0.9800
C26 H26B 0.9800
C26 H26C 0.9800

loop_
_geom_torsion_atom_site_label_1
_geom_torsion_atom_site_label_2
_geom_torsion_atom_site_label_3
_geom_torsion_atom_site_label_4
_geom_torsion
C3 O2 C2 O1 3.7(3)
C3 O2 C2 C1 -174.74(15)
C2 O2 C3 C4 155.29(14)
C2 O2 C3 C8 -82.98(17)
O2 C3 C4 C5 69.52(17)
C8 C3 C4 C5 -50.47(19)
C3 C4 C5 C9 179.02(14)
C3 C4 C5 C6 54.19(19)
C9 C5 C6 C7 178.70(14)
C4 C5 C6 C7 -54.72(18)
C9 C5 C6 C25 -61.70(18)
C4 C5 C6 C25 64.87(19)
C9 C5 C6 C12 60.01(17)
C4 C5 C6 C12 -173.42(14)
C25 C6 C7 C8 -65.35(18)
C12 C6 C7 C8 171.40(14)
C5 C6 C7 C8 54.99(18)
O2 C3 C8 C7 -67.46(19)
C4 C3 C8 C7 50.6(2)
C6 C7 C8 C3 -55.0(2)
C4 C5 C9 O3 -9.2(2)
C6 C5 C9 O3 117.96(18)
C4 C5 C9 C10 173.47(14)
C6 C5 C9 C10 -59.36(18)
O3 C9 C10 C11 -124.71(19)
C5 C9 C10 C11 52.62(19)
C9 C10 C11 C13 -169.93(14)
C9 C10 C11 C12 -48.14(19)
C13 C11 C12 C16 -54.39(18)
C10 C11 C12 C16 -177.87(14)
C13 C11 C12 C6 176.79(13)
C10 C11 C12 C6 53.31(18)
C7 C6 C12 C16 57.93(18)
C25 C6 C12 C16 -64.37(19)
C5 C6 C12 C16 174.21(14)
C7 C6 C12 C11 -174.76(13)
C25 C6 C12 C11 62.94(18)
C5 C6 C12 C11 -58.49(17)
C10 C11 C13 C17 -50.5(2)
C12 C11 C13 C17 -174.37(14)
C10 C11 C13 C14 -173.68(14)
C12 C11 C13 C14 62.42(17)
C11 C13 C14 C15 -62.82(17)
C17 C13 C14 C15 165.82(14)
C11 C13 C14 C26 59.27(18)
C17 C13 C14 C26 -72.09(17)
C11 C13 C14 C19 176.68(13)
C17 C13 C14 C19 45.33(16)
C26 C14 C15 C16 -67.84(18)
C13 C14 C15 C16 55.49(18)
C19 C14 C15 C16 165.81(15)
C11 C12 C16 C15 50.6(2)
C6 C12 C16 C15 178.53(14)
C14 C15 C16 C12 -51.7(2)
C11 C13 C17 C18 -157.34(15)
C14 C13 C17 C18 -30.61(17)
C13 C17 C18 C19 3.30(17)
C17 C18 C19 C20 153.70(15)
C17 C18 C19 C14 24.54(17)
C15 C14 C19 C20 73.48(19)
C26 C14 C19 C20 -52.7(2)
C13 C14 C19 C20 -171.48(15)
C15 C14 C19 C18 -157.47(14)
C26 C14 C19 C18 76.31(17)
C13 C14 C19 C18 -42.43(16)
C18 C19 C20 C24 136.45(18)
C14 C19 C20 C24 -100.9(2)
C18 C19 C20 C21 -44.8(2)
C14 C19 C20 C21 77.9(2)
C22 N1 C21 C20 -1.2(3)
C24 C20 C21 N1 2.3(3)
C19 C20 C21 N1 -176.55(17)
C21 N1 C22 C23 -0.5(3)
N1 C22 C23 C24 1.0(3)
C22 C23 C24 C20 0.2(3)
C21 C20 C24 C23 -1.7(3)
C19 C20 C24 C23 177.18(19)
